data_7241434
loop_
_publ_author_name
'Xue, Zhen-Zhen'
'Li, Xin-Yu'
'Xu, Lei'
'Han, Song-De'
'Pan, Jie'
'Wang, Guo-Ming'

_publ_section_title
;
 Novel silver(i) cluster-based coordination polymers as efficient
 luminescent thermometers
;
_journal_issue 1
_journal_name_full CrystEngComm
_journal_page_first 56
_journal_page_last 63
_journal_paper_doi 10.1039/D0CE01507E
_journal_volume 23
_journal_year 2021
_chemical_formula_sum 'C38 H31 Ag4 N18 O4.5'
_chemical_formula_weight 1243.29
_space_group_crystal_system orthorhombic
_space_group_IT_number 73
_space_group_name_Hall '-I 2b 2c'
_space_group_name_H-M_alt 'I b c a'
_atom_sites_solution_hydrogens mixed
_audit_creation_method SHELXL-2014/7
_audit_update_record
;
2020-11-05 deposited with the CCDC.	2020-11-10 downloaded from the CCDC.
;
_cell_angle_alpha 90
_cell_angle_beta 90
_cell_angle_gamma 90
_cell_formula_units_Z 16
_cell_length_a 21.8025(3)
_cell_length_b 26.2621(4)
_cell_length_c 29.1639(4)
_cell_measurement_reflns_used 11780
_cell_measurement_temperature 293(2)
_cell_measurement_theta_max 73.2380
_cell_measurement_theta_min 4.0140
_cell_volume 16698.6(4)
_computing_cell_refinement 'CrysAlisPro 1.171.39.46 (Rigaku OD, 2018)'
_computing_data_collection 'CrysAlisPro 1.171.39.46 (Rigaku OD, 2018)'
_computing_data_reduction 'CrysAlisPro 1.171.39.46 (Rigaku OD, 2018)'
_computing_structure_refinement 'SHELXL-2014/7 (Sheldrick, 2014)'
_diffrn_ambient_temperature 293(2)
_diffrn_measured_fraction_theta_full 0.998
_diffrn_measured_fraction_theta_max 0.998
_diffrn_measurement_device_type 'SuperNova, Dual, Cu at home/near, Atlas'
_diffrn_radiation_type CuK\a
_diffrn_radiation_wavelength 1.54178
_diffrn_reflns_av_R_equivalents 0.0278
_diffrn_reflns_av_unetI/netI 0.0270
_diffrn_reflns_Laue_measured_fraction_full 0.998
_diffrn_reflns_Laue_measured_fraction_max 0.998
_diffrn_reflns_limit_h_max 20
_diffrn_reflns_limit_h_min -26
_diffrn_reflns_limit_k_max 31
_diffrn_reflns_limit_k_min -27
_diffrn_reflns_limit_l_max 34
_diffrn_reflns_limit_l_min -24
_diffrn_reflns_number 20449
_diffrn_reflns_point_group_measured_fraction_full 0.998
_diffrn_reflns_point_group_measured_fraction_max 0.998
_diffrn_reflns_theta_full 67.469
_diffrn_reflns_theta_max 67.469
_diffrn_reflns_theta_min 4.017
_exptl_absorpt_coefficient_mu 15.399
_exptl_absorpt_correction_T_max 1.00000
_exptl_absorpt_correction_T_min 0.16378
_exptl_absorpt_correction_type multi-scan
_exptl_crystal_colour colorless
_exptl_crystal_density_diffrn 1.978
_exptl_crystal_description block
_exptl_crystal_F_000 9744
_exptl_crystal_size_max 0.20
_exptl_crystal_size_mid 0.16
_exptl_crystal_size_min 0.16
_refine_diff_density_max 1.053
_refine_diff_density_min -0.908
_refine_diff_density_rms 0.112
_refine_ls_extinction_method none
_refine_ls_goodness_of_fit_ref 1.027
_refine_ls_hydrogen_treatment constr
_refine_ls_matrix_type full
_refine_ls_number_parameters 591
_refine_ls_number_reflns 7512
_refine_ls_number_restraints 0
_refine_ls_restrained_S_all 1.027
_refine_ls_R_factor_all 0.0331
_refine_ls_R_factor_gt 0.0301
_refine_ls_shift/su_max 0.001
_refine_ls_shift/su_mean 0.000
_refine_ls_structure_factor_coef Fsqd
_refine_ls_weighting_details 'w=1/[\s^2^(Fo^2^)+(0.0378P)^2^+124.0404P] where P=(Fo^2^+2Fc^2^)/3'
_refine_ls_weighting_scheme calc
_refine_ls_wR_factor_gt 0.0769
_refine_ls_wR_factor_ref 0.0782
_reflns_Friedel_coverage 0.000
_reflns_number_gt 7043
_reflns_number_total 7512
_reflns_threshold_expression 'I > 2\s(I)'
_cod_data_source_file d0ce01507e2.cif
_cod_data_source_block 1
_cod_depositor_comments 'Adding full bibliography for 7241434--7241435.cif.'
_cod_original_formula_sum 'C38 H31 Ag4 N18 O4.50'
_cod_database_code 7241434
_shelx_shelxl_version_number 2014/7
_shelx_space_group_comment
;
The symmetry employed for this shelxl refinement is uniquely defined
by the following loop, which should always be used as a source of
symmetry information in preference to the above space-group names.
They are only intended as comments.
;

loop_
_space_group_symop_operation_xyz
'x, y, z'
'-x, -y+1/2, z'
'x, -y, -z+1/2'
'-x+1/2, y, -z'
'x+1/2, y+1/2, z+1/2'
'-x+1/2, -y+1, z+1/2'
'x+1/2, -y+1/2, -z+1'
'-x+1, y+1/2, -z+1/2'
'-x, -y, -z'
'x, y-1/2, -z'
'-x, y, z-1/2'
'x-1/2, -y, z'
'-x+1/2, -y+1/2, -z+1/2'
'x+1/2, y, -z+1/2'
'-x+1/2, y+1/2, z'
'x, -y+1/2, z+1/2'

loop_
_atom_site_label
_atom_site_type_symbol
_atom_site_fract_x
_atom_site_fract_y
_atom_site_fract_z
_atom_site_U_iso_or_equiv
_atom_site_adp_type
_atom_site_occupancy
_atom_site_site_symmetry_order
_atom_site_calc_flag
_atom_site_refinement_flags_posn
_atom_site_refinement_flags_adp
_atom_site_refinement_flags_occupancy
_atom_site_disorder_assembly
_atom_site_disorder_group
Ag1 Ag 0.50121(2) 0.33549(2) 0.17012(2) 0.01387(7) Uani 1 1 d . . . . .
Ag2 Ag 0.55067(2) 0.21126(2) 0.08834(2) 0.01137(7) Uani 1 1 d . . . . .
Ag3 Ag 0.29919(3) 0.41309(2) 0.30609(2) 0.02578(14) Uani 0.8 1 d . . P . .
Ag3A Ag 0.29741(12) 0.43108(10) 0.29355(8) 0.0220(5) Uani 0.2 1 d . . P . .
Ag4 Ag 0.58854(2) 0.22378(2) -0.00609(2) 0.01794(8) Uani 1 1 d . . . . .
C1 C 0.5841(2) 0.42103(15) 0.24819(14) 0.0218(9) Uani 1 1 d . . . . .
H1A H 0.5487 0.4407 0.2490 0.026 Uiso 1 1 calc R U . . .
C2 C 0.6327(2) 0.43517(15) 0.27616(13) 0.0204(8) Uani 1 1 d . . . . .
H2A H 0.6297 0.4630 0.2957 0.024 Uiso 1 1 calc R U . . .
C3 C 0.68617(19) 0.40630(15) 0.27399(13) 0.0190(8) Uani 1 1 d . . . . .
H3A H 0.7201 0.4153 0.2915 0.023 Uiso 1 1 calc R U . . .
C4 C 0.68868(18) 0.36382(14) 0.24543(13) 0.0148(7) Uani 1 1 d . . . . .
H4A H 0.7237 0.3436 0.2440 0.018 Uiso 1 1 calc R U . . .
C5 C 0.63700(17) 0.35248(13) 0.21908(12) 0.0123(7) Uani 1 1 d . . . . .
C6 C 0.63647(17) 0.30822(13) 0.18814(12) 0.0107(7) Uani 1 1 d . . . . .
C7 C 0.65960(16) 0.24344(13) 0.15028(12) 0.0098(7) Uani 1 1 d . . . . .
C8 C 0.69266(16) 0.20072(13) 0.12907(12) 0.0102(7) Uani 1 1 d . . . . .
C9 C 0.74829(17) 0.18372(14) 0.14607(12) 0.0137(7) Uani 1 1 d . . . . .
H9A H 0.7655 0.1984 0.1721 0.016 Uiso 1 1 calc R U . . .
C10 C 0.77771(17) 0.14418(14) 0.12335(13) 0.0155(7) Uani 1 1 d . . . . .
H10A H 0.8155 0.1323 0.1337 0.019 Uiso 1 1 calc R U . . .
C11 C 0.75033(18) 0.12260(14) 0.08522(12) 0.0144(7) Uani 1 1 d . . . . .
H11A H 0.7692 0.0960 0.0696 0.017 Uiso 1 1 calc R U . . .
C12 C 0.69371(17) 0.14154(13) 0.07064(12) 0.0123(7) Uani 1 1 d . . . . .
C13 C 0.66326(17) 0.12005(13) 0.03002(12) 0.0118(7) Uani 1 1 d . . . . .
C14 C 0.60926(17) 0.10982(13) -0.02872(12) 0.0122(7) Uani 1 1 d . . . . .
C15 C 0.56716(18) 0.11965(14) -0.06676(13) 0.0147(7) Uani 1 1 d . . . . .
C16 C 0.55520(19) 0.08208(15) -0.09974(13) 0.0179(8) Uani 1 1 d . . . . .
H16A H 0.5740 0.0504 -0.0979 0.021 Uiso 1 1 calc R U . . .
C17 C 0.5150(2) 0.09298(16) -0.13487(14) 0.0239(9) Uani 1 1 d . . . . .
H17A H 0.5066 0.0689 -0.1574 0.029 Uiso 1 1 calc R U . . .
C18 C 0.4874(2) 0.14037(17) -0.13613(15) 0.0268(9) Uani 1 1 d . . . . .
H18A H 0.4600 0.1487 -0.1594 0.032 Uiso 1 1 calc R U . . .
C19 C 0.5014(2) 0.17525(16) -0.10204(15) 0.0250(9) Uani 1 1 d . . . . .
H19A H 0.4820 0.2068 -0.1028 0.030 Uiso 1 1 calc R U . . .
C20 C 0.3464(2) 0.30199(17) 0.33622(14) 0.0230(9) Uani 1 1 d . . . . .
H20A H 0.3227 0.3084 0.3621 0.028 Uiso 1 1 calc R U . . .
C21 C 0.3799(2) 0.25711(16) 0.33453(14) 0.0233(9) Uani 1 1 d . . . . .
H21A H 0.3794 0.2344 0.3590 0.028 Uiso 1 1 calc R U . . .
C22 C 0.41402(19) 0.24685(15) 0.29559(14) 0.0197(8) Uani 1 1 d . . . . .
H22A H 0.4364 0.2168 0.2932 0.024 Uiso 1 1 calc R U . . .
C23 C 0.41422(18) 0.28222(14) 0.26018(13) 0.0156(8) Uani 1 1 d . . . . .
H23A H 0.4369 0.2762 0.2337 0.019 Uiso 1 1 calc R U . . .
C24 C 0.38015(16) 0.32682(14) 0.26476(12) 0.0123(7) Uani 1 1 d . . . . .
C25 C 0.37830(17) 0.36610(14) 0.22867(12) 0.0138(7) Uani 1 1 d . . . . .
C26 C 0.39476(17) 0.41040(14) 0.17003(12) 0.0124(7) Uani 1 1 d . . . . .
C27 C 0.42290(16) 0.42894(13) 0.12700(12) 0.0113(7) Uani 1 1 d . . . . .
C28 C 0.41059(17) 0.47764(14) 0.11021(13) 0.0142(7) Uani 1 1 d . . . . .
H28A H 0.3836 0.4992 0.1255 0.017 Uiso 1 1 calc R U . . .
C29 C 0.43927(18) 0.49313(14) 0.07041(13) 0.0162(8) Uani 1 1 d . . . . .
H29A H 0.4321 0.5254 0.0584 0.019 Uiso 1 1 calc R U . . .
C30 C 0.47919(17) 0.45957(14) 0.04865(13) 0.0151(7) Uani 1 1 d . . . . .
H30A H 0.4997 0.4693 0.0221 0.018 Uiso 1 1 calc R U . . .
C31 C 0.48793(16) 0.41157(13) 0.06692(12) 0.0103(7) Uani 1 1 d . . . . .
C32 C 0.52691(17) 0.37432(13) 0.04262(12) 0.0104(7) Uani 1 1 d . . . . .
C33 C 0.59365(17) 0.34106(13) 0.00021(12) 0.0105(7) Uani 1 1 d . . . . .
C34 C 0.64860(17) 0.33279(13) -0.02787(12) 0.0111(7) Uani 1 1 d . . . . .
C35 C 0.68511(18) 0.37313(14) -0.04272(13) 0.0161(8) Uani 1 1 d . . . . .
H35A H 0.6720 0.4066 -0.0393 0.019 Uiso 1 1 calc R U . . .
C36 C 0.74126(18) 0.36234(15) -0.06266(13) 0.0178(8) Uani 1 1 d . . . . .
H36A H 0.7664 0.3886 -0.0728 0.021 Uiso 1 1 calc R U . . .
C37 C 0.75960(18) 0.31204(15) -0.06732(13) 0.0172(8) Uani 1 1 d . . . . .
H37A H 0.7980 0.3039 -0.0791 0.021 Uiso 1 1 calc R U . . .
C38 C 0.71882(18) 0.27421(14) -0.05390(12) 0.0150(7) Uani 1 1 d . . . . .
H38A H 0.7300 0.2404 -0.0584 0.018 Uiso 1 1 calc R U . . .
N1 N 0.58543(15) 0.38064(12) 0.22015(11) 0.0179(7) Uani 1 1 d . . . . .
N2 N 0.58622(14) 0.29614(11) 0.16382(10) 0.0105(6) Uani 1 1 d . . . . .
N3 N 0.60141(14) 0.25417(11) 0.13902(10) 0.0108(6) Uani 1 1 d . . . . .
N4 N 0.68369(14) 0.27605(11) 0.18118(10) 0.0115(6) Uani 1 1 d . . . . .
N5 N 0.66529(14) 0.18020(11) 0.09190(10) 0.0111(6) Uani 1 1 d . . . . .
N6 N 0.67198(15) 0.07166(11) 0.01687(10) 0.0130(6) Uani 1 1 d . . . . .
N7 N 0.63677(15) 0.06521(11) -0.02127(10) 0.0132(6) Uani 1 1 d . . . . .
N8 N 0.62394(14) 0.14533(11) 0.00274(10) 0.0116(6) Uani 1 1 d . . . . .
N9 N 0.54125(16) 0.16608(12) -0.06802(11) 0.0176(7) Uani 1 1 d . . . . .
N10 N 0.34659(15) 0.33654(13) 0.30257(11) 0.0183(7) Uani 1 1 d . . . . .
N11 N 0.33866(16) 0.40453(13) 0.23047(11) 0.0197(7) Uani 1 1 d . . . . .
N12 N 0.34952(16) 0.43371(13) 0.19204(11) 0.0199(7) Uani 1 1 d . . . . .
N13 N 0.41467(14) 0.36766(12) 0.19161(10) 0.0113(6) Uani 1 1 d . . . . .
N14 N 0.46118(14) 0.39648(11) 0.10619(10) 0.0114(6) Uani 1 1 d . . . . .
N15 N 0.51868(14) 0.32392(11) 0.04590(10) 0.0109(6) Uani 1 1 d . . . . .
N16 N 0.56214(14) 0.30217(11) 0.01812(10) 0.0108(6) Uani 1 1 d . . . . .
N17 N 0.57328(14) 0.38719(11) 0.01417(10) 0.0113(6) Uani 1 1 d . . . . .
N18 N 0.66451(15) 0.28383(11) -0.03496(10) 0.0130(6) Uani 1 1 d . . . . .
O1W O 0.64555(12) -0.03309(10) -0.05360(9) 0.0168(5) Uani 1 1 d . . . . .
H1WA H 0.6141 -0.0184 -0.0730 0.020 Uiso 1 1 d R U . . .
H1WB H 0.6853 -0.0184 -0.0604 0.020 Uiso 1 1 d R U . . .
O2W O 0.72453(13) -0.01395(10) 0.06013(9) 0.0185(6) Uani 1 1 d . . . . .
H2WA H 0.7142 0.0098 0.0419 0.022 Uiso 1 1 d R U . . .
H2WB H 0.7151 -0.0052 0.0873 0.022 Uiso 1 1 d R U . . .
O3W O 0.11859(15) 0.46612(12) 0.35416(10) 0.0287(7) Uani 1 1 d . . . . .
H3WB H 0.1050 0.4377 0.3446 0.034 Uiso 1 1 d R U . . .
H3WA H 0.1565 0.4708 0.3488 0.034 Uiso 1 1 d R U . . .
O4W O 0.4442(4) 0.5000 0.2500 0.197(9) Uani 1 2 d S T P . .
H4WB H 0.4268 0.4816 0.2298 0.236 Uiso 0.5 1 d R U P . .
H4WA H 0.4229 0.4994 0.2744 0.236 Uiso 0.5 1 d R U P . .
O5W O 0.25892(16) 0.47902(12) 0.33965(11) 0.0337(7) Uani 1 1 d . . . . .

loop_
_atom_site_aniso_label
_atom_site_aniso_U_11
_atom_site_aniso_U_22
_atom_site_aniso_U_33
_atom_site_aniso_U_23
_atom_site_aniso_U_13
_atom_site_aniso_U_12
Ag1 0.01007(13) 0.01109(13) 0.02045(14) -0.00313(10) -0.00027(10) 0.00344(9)
Ag2 0.01306(14) 0.00704(12) 0.01400(13) -0.00211(9) -0.00335(9) -0.00152(9)
Ag3 0.0191(2) 0.0275(3) 0.0307(4) -0.0132(2) 0.0089(2) 0.0003(2)
Ag3A 0.0199(9) 0.0297(13) 0.0163(10) 0.0020(8) 0.0057(7) 0.0065(10)
Ag4 0.02660(16) 0.00348(12) 0.02374(15) 0.00088(10) 0.00803(11) 0.00183(10)
C1 0.024(2) 0.0172(19) 0.025(2) -0.0067(16) -0.0009(17) 0.0062(16)
C2 0.029(2) 0.0141(18) 0.0185(18) -0.0071(15) 0.0035(16) 0.0005(16)
C3 0.021(2) 0.0186(19) 0.0176(18) -0.0041(15) -0.0024(16) -0.0031(16)
C4 0.0137(18) 0.0135(17) 0.0170(17) -0.0012(14) 0.0003(14) 0.0001(15)
C5 0.0136(18) 0.0092(16) 0.0140(16) -0.0008(13) 0.0022(14) -0.0017(14)
C6 0.0135(18) 0.0082(16) 0.0105(15) 0.0009(13) 0.0013(13) -0.0010(14)
C7 0.0086(17) 0.0076(15) 0.0132(16) 0.0021(13) 0.0038(13) -0.0007(13)
C8 0.0092(17) 0.0076(15) 0.0137(16) 0.0026(13) 0.0033(13) 0.0007(13)
C9 0.0121(18) 0.0133(17) 0.0158(17) -0.0003(14) 0.0006(14) -0.0013(14)
C10 0.0105(18) 0.0146(17) 0.0214(18) 0.0018(15) 0.0005(15) 0.0061(14)
C11 0.0142(18) 0.0104(17) 0.0185(18) 0.0009(14) 0.0052(15) 0.0033(14)
C12 0.0149(18) 0.0061(15) 0.0158(17) 0.0032(13) 0.0023(14) -0.0013(14)
C13 0.0136(18) 0.0065(15) 0.0153(17) 0.0000(13) 0.0026(14) -0.0003(14)
C14 0.0158(18) 0.0056(15) 0.0151(17) -0.0004(13) 0.0057(14) -0.0021(14)
C15 0.0186(19) 0.0083(16) 0.0174(17) 0.0017(14) 0.0024(15) -0.0006(15)
C16 0.020(2) 0.0128(18) 0.0210(19) -0.0018(15) -0.0018(16) 0.0011(15)
C17 0.031(2) 0.020(2) 0.0208(19) -0.0052(16) -0.0035(17) -0.0037(18)
C18 0.030(2) 0.024(2) 0.026(2) 0.0016(18) -0.0121(18) 0.0020(19)
C19 0.030(2) 0.0150(19) 0.030(2) 0.0022(17) -0.0092(18) 0.0061(17)
C20 0.021(2) 0.028(2) 0.0198(19) 0.0060(17) 0.0048(16) -0.0008(17)
C21 0.026(2) 0.022(2) 0.022(2) 0.0090(16) -0.0012(17) -0.0073(17)
C22 0.0185(19) 0.0152(18) 0.025(2) 0.0022(16) -0.0047(16) -0.0014(15)
C23 0.019(2) 0.0132(17) 0.0149(18) -0.0010(14) 0.0025(15) -0.0008(15)
C24 0.0082(17) 0.0157(17) 0.0131(16) 0.0001(14) -0.0028(14) -0.0024(14)
C25 0.0135(18) 0.0150(17) 0.0130(16) 0.0006(14) -0.0008(14) 0.0008(14)
C26 0.0131(18) 0.0115(16) 0.0126(16) -0.0011(13) -0.0003(14) 0.0031(14)
C27 0.0093(17) 0.0106(16) 0.0138(16) -0.0006(13) -0.0032(14) -0.0006(14)
C28 0.0160(19) 0.0094(16) 0.0172(17) -0.0033(14) 0.0004(14) 0.0051(14)
C29 0.0186(19) 0.0080(17) 0.0219(18) 0.0025(14) 0.0012(16) 0.0026(15)
C30 0.0150(18) 0.0110(17) 0.0193(17) 0.0042(14) 0.0053(15) 0.0011(15)
C31 0.0105(17) 0.0071(16) 0.0132(16) -0.0013(13) 0.0007(13) -0.0016(13)
C32 0.0146(18) 0.0046(15) 0.0121(16) 0.0013(12) 0.0003(14) -0.0004(14)
C33 0.0145(18) 0.0043(15) 0.0126(16) 0.0004(13) -0.0027(14) 0.0001(13)
C34 0.0149(18) 0.0080(16) 0.0105(16) -0.0004(13) -0.0019(14) -0.0015(14)
C35 0.020(2) 0.0094(17) 0.0187(18) -0.0028(14) 0.0021(15) -0.0013(15)
C36 0.0156(19) 0.0176(18) 0.0202(18) -0.0051(15) 0.0046(15) -0.0068(15)
C37 0.0132(19) 0.022(2) 0.0160(17) -0.0077(15) -0.0012(15) 0.0027(16)
C38 0.021(2) 0.0123(17) 0.0121(16) -0.0022(13) -0.0008(15) 0.0055(15)
N1 0.0181(17) 0.0147(16) 0.0211(16) -0.0062(13) -0.0030(13) 0.0033(13)
N2 0.0091(15) 0.0080(13) 0.0145(14) -0.0028(11) -0.0009(11) 0.0016(11)
N3 0.0108(15) 0.0086(13) 0.0129(13) -0.0023(11) 0.0012(12) 0.0004(12)
N4 0.0121(15) 0.0086(14) 0.0138(14) -0.0019(11) 0.0016(12) -0.0001(12)
N5 0.0138(15) 0.0051(13) 0.0144(14) 0.0018(11) 0.0015(12) -0.0006(12)
N6 0.0159(16) 0.0074(14) 0.0157(14) 0.0000(11) 0.0019(12) 0.0009(12)
N7 0.0164(16) 0.0077(14) 0.0156(14) -0.0010(12) 0.0028(12) 0.0008(12)
N8 0.0141(15) 0.0059(13) 0.0148(14) -0.0005(11) 0.0027(12) 0.0019(12)
N9 0.0193(17) 0.0115(15) 0.0220(16) 0.0024(13) -0.0009(14) 0.0011(13)
N10 0.0163(17) 0.0216(17) 0.0168(15) 0.0033(13) 0.0028(13) -0.0007(14)
N11 0.0211(17) 0.0217(17) 0.0164(15) 0.0046(13) 0.0056(13) 0.0103(14)
N12 0.0223(18) 0.0217(17) 0.0157(15) 0.0035(13) 0.0070(13) 0.0105(15)
N13 0.0113(15) 0.0114(14) 0.0111(14) -0.0015(11) -0.0006(11) 0.0014(12)
N14 0.0103(15) 0.0094(14) 0.0146(14) -0.0001(11) 0.0031(12) 0.0021(12)
N15 0.0131(15) 0.0058(13) 0.0139(14) 0.0021(11) 0.0030(12) 0.0015(12)
N16 0.0141(15) 0.0048(13) 0.0134(14) -0.0010(11) 0.0025(12) 0.0036(11)
N17 0.0125(15) 0.0069(13) 0.0144(14) 0.0001(11) 0.0032(12) 0.0001(12)
N18 0.0177(16) 0.0090(14) 0.0124(14) 0.0000(11) 0.0013(12) 0.0040(12)
O1W 0.0165(13) 0.0130(12) 0.0208(13) -0.0003(10) 0.0002(11) -0.0023(11)
O2W 0.0223(14) 0.0134(13) 0.0197(13) 0.0044(10) -0.0007(11) 0.0023(11)
O3W 0.0350(18) 0.0245(15) 0.0267(15) 0.0003(12) 0.0009(13) -0.0052(14)
O4W 0.045(5) 0.262(15) 0.283(16) -0.238(14) 0.000 0.000
O5W 0.0371(19) 0.0283(17) 0.0357(17) -0.0009(14) 0.0035(15) -0.0004(14)

loop_
_atom_type_symbol
_atom_type_description
_atom_type_scat_dispersion_real
_atom_type_scat_dispersion_imag
_atom_type_scat_source
C C 0.0181 0.0091 'International Tables Vol C Tables 4.2.6.8 and 6.1.1.4'
H H 0.0000 0.0000 'International Tables Vol C Tables 4.2.6.8 and 6.1.1.4'
N N 0.0311 0.0180 'International Tables Vol C Tables 4.2.6.8 and 6.1.1.4'
Ag Ag 0.1306 4.2820 'International Tables Vol C Tables 4.2.6.8 and 6.1.1.4'
O O 0.0492 0.0322 'International Tables Vol C Tables 4.2.6.8 and 6.1.1.4'

loop_
_geom_angle_atom_site_label_1
_geom_angle_atom_site_label_2
_geom_angle_atom_site_label_3
_geom_angle
_geom_angle_site_symmetry_1
_geom_angle_site_symmetry_3
_geom_angle_publ_flag
N2 Ag1 N13 167.10(11) . . ?
N2 Ag1 N14 121.83(10) . . ?
N13 Ag1 N14 71.03(10) . . ?
N2 Ag1 N1 70.05(11) . . ?
N13 Ag1 N1 105.82(11) . . ?
N14 Ag1 N1 110.70(10) . . ?
N2 Ag1 Ag2 93.61(8) . 2_655 ?
N13 Ag1 Ag2 93.63(8) . 2_655 ?
N14 Ag1 Ag2 62.82(7) . 2_655 ?
N1 Ag1 Ag2 156.43(7) . 2_655 ?
N15 Ag2 N3 166.36(11) 2_655 . ?
N15 Ag2 N5 123.68(10) 2_655 . ?
N3 Ag2 N5 69.43(10) . . ?
N15 Ag2 Ag4 72.74(8) 2_655 . ?
N3 Ag2 Ag4 116.43(8) . . ?
N5 Ag2 Ag4 78.57(6) . . ?
N15 Ag2 Ag1 90.98(8) 2_655 2_655 ?
N3 Ag2 Ag1 81.87(8) . 2_655 ?
N5 Ag2 Ag1 101.89(6) . 2_655 ?
Ag4 Ag2 Ag1 159.800(12) . 2_655 ?
N15 Ag2 Ag2 77.00(8) 2_655 2_655 ?
N3 Ag2 Ag2 91.33(8) . 2_655 ?
N5 Ag2 Ag2 155.33(6) . 2_655 ?
Ag4 Ag2 Ag2 97.634(8) . 2_655 ?
Ag1 Ag2 Ag2 89.993(9) 2_655 2_655 ?
Ag3A Ag3 O5W 67.7(3) . . ?
Ag3A Ag3 N10 134.7(3) . . ?
O5W Ag3 N10 155.84(13) . . ?
Ag3A Ag3 N11 62.1(3) . . ?
O5W Ag3 N11 129.72(12) . . ?
N10 Ag3 N11 73.07(11) . . ?
Ag3 Ag3A O5W 96.4(3) . . ?
Ag3 Ag3A N11 103.8(3) . . ?
O5W Ag3A N11 159.68(18) . . ?
N8 Ag4 N16 154.58(11) . . ?
N8 Ag4 N18 113.90(11) . . ?
N16 Ag4 N18 71.96(11) . . ?
N8 Ag4 N9 70.94(11) . . ?
N16 Ag4 N9 131.02(11) . . ?
N18 Ag4 N9 114.27(10) . . ?
N8 Ag4 Ag2 83.29(8) . . ?
N16 Ag4 Ag2 74.49(8) . . ?
N18 Ag4 Ag2 126.60(7) . . ?
N9 Ag4 Ag2 119.12(7) . . ?
N1 C1 C2 123.7(4) . . ?
C1 C2 C3 117.8(4) . . ?
C2 C3 C4 119.8(4) . . ?
C3 C4 C5 117.9(4) . . ?
N1 C5 C4 123.0(3) . . ?
N1 C5 C6 116.2(3) . . ?
C4 C5 C6 120.8(3) . . ?
N2 C6 N4 113.3(3) . . ?
N2 C6 C5 121.1(3) . . ?
N4 C6 C5 125.6(3) . . ?
N3 C7 N4 113.5(3) . . ?
N3 C7 C8 121.4(3) . . ?
N4 C7 C8 125.1(3) . . ?
N5 C8 C9 123.1(3) . . ?
N5 C8 C7 115.2(3) . . ?
C9 C8 C7 121.7(3) . . ?
C8 C9 C10 118.4(3) . . ?
C11 C10 C9 119.4(3) . . ?
C10 C11 C12 118.7(3) . . ?
N5 C12 C11 122.5(3) . . ?
N5 C12 C13 117.0(3) . . ?
C11 C12 C13 120.5(3) . . ?
N6 C13 N8 112.9(3) . . ?
N6 C13 C12 122.0(3) . . ?
N8 C13 C12 125.1(3) . . ?
N7 C14 N8 113.0(3) . . ?
N7 C14 C15 124.1(3) . . ?
N8 C14 C15 122.9(3) . . ?
N9 C15 C16 122.8(4) . . ?
N9 C15 C14 116.4(3) . . ?
C16 C15 C14 120.8(3) . . ?
C17 C16 C15 118.8(4) . . ?
C16 C17 C18 118.9(4) . . ?
C17 C18 C19 118.7(4) . . ?
N9 C19 C18 123.7(4) . . ?
N10 C20 C21 123.3(4) . . ?
C22 C21 C20 118.5(4) . . ?
C21 C22 C23 118.8(4) . . ?
C22 C23 C24 119.3(4) . . ?
N10 C24 C23 121.8(3) . . ?
N10 C24 C25 115.9(3) . . ?
C23 C24 C25 122.3(3) . . ?
N11 C25 N13 113.1(3) . . ?
N11 C25 C24 121.4(3) . . ?
N13 C25 C24 125.5(3) . . ?
N12 C26 N13 113.3(3) . . ?
N12 C26 C27 124.5(3) . . ?
N13 C26 C27 122.2(3) . . ?
N14 C27 C28 123.0(3) . . ?
N14 C27 C26 115.7(3) . . ?
C28 C27 C26 121.3(3) . . ?
C29 C28 C27 118.6(3) . . ?
C28 C29 C30 118.7(3) . . ?
C31 C30 C29 119.2(3) . . ?
N14 C31 C30 122.5(3) . . ?
N14 C31 C32 117.6(3) . . ?
C30 C31 C32 119.9(3) . . ?
N15 C32 N17 113.0(3) . . ?
N15 C32 C31 122.9(3) . . ?
N17 C32 C31 124.0(3) . . ?
N16 C33 N17 113.4(3) . . ?
N16 C33 C34 121.6(3) . . ?
N17 C33 C34 124.6(3) . . ?
N18 C34 C35 122.0(3) . . ?
N18 C34 C33 115.9(3) . . ?
C35 C34 C33 121.8(3) . . ?
C36 C35 C34 118.7(3) . . ?
C35 C36 C37 119.4(4) . . ?
C36 C37 C38 118.0(4) . . ?
N18 C38 C37 123.4(3) . . ?
C1 N1 C5 117.8(3) . . ?
C1 N1 Ag1 133.0(3) . . ?
C5 N1 Ag1 108.8(2) . . ?
C6 N2 N3 105.9(3) . . ?
C6 N2 Ag1 123.4(2) . . ?
N3 N2 Ag1 130.6(2) . . ?
C7 N3 N2 105.7(3) . . ?
C7 N3 Ag2 122.8(2) . . ?
N2 N3 Ag2 131.4(2) . . ?
C6 N4 C7 101.6(3) . . ?
C12 N5 C8 118.0(3) . . ?
C12 N5 Ag2 130.9(2) . . ?
C8 N5 Ag2 109.1(2) . . ?
C13 N6 N7 105.8(3) . . ?
C14 N7 N6 106.1(3) . . ?
C13 N8 C14 102.3(3) . . ?
C13 N8 Ag4 138.6(2) . . ?
C14 N8 Ag4 118.8(2) . . ?
C19 N9 C15 117.1(3) . . ?
C19 N9 Ag4 132.3(3) . . ?
C15 N9 Ag4 110.3(2) . . ?
C20 N10 C24 118.3(3) . . ?
C20 N10 Ag3 124.7(3) . . ?
C24 N10 Ag3 116.9(2) . . ?
C25 N11 N12 106.2(3) . . ?
C25 N11 Ag3A 123.3(3) . . ?
N12 N11 Ag3A 125.7(3) . . ?
C25 N11 Ag3 110.1(2) . . ?
N12 N11 Ag3 139.8(2) . . ?
Ag3A N11 Ag3 14.15(6) . . ?
C26 N12 N11 105.3(3) . . ?
C25 N13 C26 102.1(3) . . ?
C25 N13 Ag1 137.6(3) . . ?
C26 N13 Ag1 117.9(2) . . ?
C27 N14 C31 118.0(3) . . ?
C27 N14 Ag1 106.0(2) . . ?
C31 N14 Ag1 130.1(2) . . ?
C32 N15 N16 106.1(3) . . ?
C32 N15 Ag2 123.8(2) . 2_655 ?
N16 N15 Ag2 130.1(2) . 2_655 ?
C33 N16 N15 105.5(3) . . ?
C33 N16 Ag4 116.4(2) . . ?
N15 N16 Ag4 138.0(2) . . ?
C32 N17 C33 101.9(3) . . ?
C38 N18 C34 118.3(3) . . ?
C38 N18 Ag4 128.7(2) . . ?
C34 N18 Ag4 112.9(2) . . ?
Ag3A O5W Ag3 15.88(6) . . ?

loop_
_geom_bond_atom_site_label_1
_geom_bond_atom_site_label_2
_geom_bond_distance
_geom_bond_site_symmetry_2
_geom_bond_publ_flag
Ag1 N2 2.130(3) . ?
Ag1 N13 2.160(3) . ?
Ag1 N14 2.608(3) . ?
Ag1 N1 2.628(3) . ?
Ag1 Ag2 2.9111(4) 2_655 ?
Ag2 N15 2.161(3) 2_655 ?
Ag2 N3 2.163(3) . ?
Ag2 N5 2.631(3) . ?
Ag2 Ag4 2.8938(4) . ?
Ag2 Ag1 2.9112(4) 2_655 ?
Ag2 Ag2 3.0037(5) 2_655 ?
Ag3 Ag3A 0.5986(19) . ?
Ag3 O5W 2.174(3) . ?
Ag3 N10 2.263(3) . ?
Ag3 N11 2.378(3) . ?
Ag3A O5W 2.024(4) . ?
Ag3A N11 2.163(4) . ?
Ag4 N8 2.215(3) . ?
Ag4 N16 2.251(3) . ?
Ag4 N18 2.437(3) . ?
Ag4 N9 2.573(3) . ?
C1 N1 1.340(5) . ?
C1 C2 1.388(6) . ?
C2 C3 1.392(6) . ?
C3 C4 1.393(5) . ?
C4 C5 1.396(5) . ?
C5 N1 1.346(5) . ?
C5 C6 1.472(5) . ?
C6 N2 1.343(5) . ?
C6 N4 1.347(5) . ?
C7 N3 1.340(5) . ?
C7 N4 1.350(5) . ?
C7 C8 1.470(5) . ?
C8 N5 1.350(5) . ?
C8 C9 1.384(5) . ?
C9 C10 1.389(5) . ?
C10 C11 1.383(5) . ?
C11 C12 1.397(5) . ?
C12 N5 1.341(5) . ?
C12 C13 1.471(5) . ?
C13 N6 1.341(5) . ?
C13 N8 1.345(5) . ?
C14 N7 1.334(5) . ?
C14 N8 1.347(5) . ?
C14 C15 1.463(5) . ?
C15 N9 1.344(5) . ?
C15 C16 1.402(5) . ?
C16 C17 1.378(6) . ?
C17 C18 1.383(6) . ?
C18 C19 1.386(6) . ?
C19 N9 1.341(6) . ?
C20 N10 1.336(5) . ?
C20 C21 1.387(6) . ?
C21 C22 1.385(6) . ?
C22 C23 1.389(5) . ?
C23 C24 1.393(5) . ?
C24 N10 1.348(5) . ?
C24 C25 1.474(5) . ?
C25 N11 1.330(5) . ?
C25 N13 1.341(5) . ?
C26 N12 1.327(5) . ?
C26 N13 1.358(5) . ?
C26 C27 1.479(5) . ?
C27 N14 1.339(5) . ?
C27 C28 1.396(5) . ?
C28 C29 1.380(5) . ?
C29 C30 1.392(5) . ?
C30 C31 1.382(5) . ?
C31 N14 1.345(5) . ?
C31 C32 1.477(5) . ?
C32 N15 1.339(4) . ?
C32 N17 1.351(5) . ?
C33 N16 1.337(5) . ?
C33 N17 1.353(5) . ?
C33 C34 1.467(5) . ?
C34 N18 1.348(5) . ?
C34 C35 1.394(5) . ?
C35 C36 1.385(6) . ?
C36 C37 1.387(6) . ?
C37 C38 1.390(6) . ?
C38 N18 1.331(5) . ?
N2 N3 1.360(4) . ?
N6 N7 1.362(4) . ?
N11 N12 1.378(5) . ?
N15 N16 1.371(4) . ?
N15 Ag2 2.161(3) 2_655 ?
